data_4325064
loop_
_publ_author_name
'Ross S. Forgan'
'Benjamin D. Roach'
'Peter A. Wood'
'Fraser J. White'
'John Campbell'
'David K. Henderson'
'Eduardo Kamenetzky'
'Fiona E. McAllister'
'Simon Parsons'
'Elna Pidcock'
'Patricia Richardson'
'Ronald M. Swart'
'Peter A. Tasker'

_publ_contact_author_email f.j.white@sms.ed.ac.uk
_publ_contact_author_name 'Fraser J. White'
_publ_section_title
;
 Using the Outer Coordination Sphere to Tune the Strength of Metal
 Extractants
;
_journal_name_full 'Inorganic Chemistry'
_journal_page_first 4515
_journal_page_last 4522
_journal_paper_doi 10.1021/ic200154y
_journal_volume 50
_journal_year 2011
_chemical_compound_source 'Fiona McAllister'
_chemical_formula_moiety 'C30 H44 Cu N2 O4'
_chemical_formula_sum 'C30 H44 Cu N2 O4'
_chemical_formula_weight 560.21
_space_group_IT_number 14
_symmetry_cell_setting monoclinic
_symmetry_Int_Tables_number 14
_symmetry_space_group_name_Hall '-P 2ybc'
_symmetry_space_group_name_H-M 'P 1 21/c 1'
_atom_sites_solution_hydrogens geom
_atom_sites_solution_primary direct
_atom_sites_solution_secondary difmap
_audit_creation_method SHELXL-97
_cell_angle_alpha 90.00
_cell_angle_beta 90.035(3)
_cell_angle_gamma 90.00
_cell_formula_units_Z 6
_cell_length_a 31.7417(14)
_cell_length_b 8.3449(4)
_cell_length_c 16.3194(7)
_cell_measurement_reflns_used 8886
_cell_measurement_temperature 150(2)
_cell_measurement_theta_max 28.1
_cell_measurement_theta_min 2.57
_cell_volume 4322.7(3)
_computing_cell_refinement Saint
_computing_data_collection Smart
_computing_data_reduction Saint
_computing_molecular_graphics XP
_computing_publication_material 'Platon, Encifer, XCIF'
_computing_structure_refinement 'SHELXL-97 (Sheldrick, 1997)'
_computing_structure_solution 'SHELXS-97 (Sheldrick, 1990)'
_diffrn_ambient_temperature 150(2)
_diffrn_measured_fraction_theta_full 1.000
_diffrn_measured_fraction_theta_max 1.000
_diffrn_measurement_device_type 'Bruker Smart Apex CCD'
_diffrn_measurement_method 'Omega and Phi Scans'
_diffrn_radiation_monochromator graphite
_diffrn_radiation_type MoK\a
_diffrn_radiation_wavelength 0.71073
_diffrn_reflns_av_R_equivalents 0.0523
_diffrn_reflns_av_sigmaI/netI 0.0501
_diffrn_reflns_limit_h_max 38
_diffrn_reflns_limit_h_min -42
_diffrn_reflns_limit_k_max 11
_diffrn_reflns_limit_k_min -10
_diffrn_reflns_limit_l_max 21
_diffrn_reflns_limit_l_min -21
_diffrn_reflns_number 53801
_diffrn_reflns_theta_full 28.28
_diffrn_reflns_theta_max 28.28
_diffrn_reflns_theta_min 0.64
_diffrn_source 'fine-focus sealed tube'
_exptl_absorpt_coefficient_mu 0.794
_exptl_absorpt_correction_T_max 0.92
_exptl_absorpt_correction_T_min 0.724
_exptl_absorpt_correction_type multi-scan
_exptl_absorpt_process_details 'SADABS 2004/1'
_exptl_crystal_colour 'light brown'
_exptl_crystal_density_diffrn 1.291
_exptl_crystal_description plate
_exptl_crystal_F_000 1794
_exptl_crystal_recrystallization_method 'Slow evaporation of CHCl3 solution'
_exptl_crystal_size_max 0.35
_exptl_crystal_size_mid 0.30
_exptl_crystal_size_min 0.11
_refine_diff_density_max 0.433
_refine_diff_density_min -0.669
_refine_diff_density_rms 0.067
_refine_ls_extinction_method none
_refine_ls_goodness_of_fit_ref 1.042
_refine_ls_hydrogen_treatment riding
_refine_ls_matrix_type full
_refine_ls_number_parameters 523
_refine_ls_number_reflns 10718
_refine_ls_number_restraints 0
_refine_ls_restrained_S_all 1.042
_refine_ls_R_factor_all 0.0915
_refine_ls_R_factor_gt 0.0400
_refine_ls_shift/su_max 0.001
_refine_ls_shift/su_mean 0.000
_refine_ls_structure_factor_coef Fsqd
_refine_ls_weighting_details 'calc w=1/[\s^2^(Fo^2^)+(0.0472P)^2^+1.1756P] where P=(Fo^2^+2Fc^2^)/3'
_refine_ls_weighting_scheme calc
_refine_ls_wR_factor_gt 0.0953
_refine_ls_wR_factor_ref 0.1138
_reflns_number_gt 5379
_reflns_number_total 10718
_reflns_threshold_expression >2sigma(I)
_cod_data_source_file ic200154y_si_003_13.cif
_cod_data_source_block pt0533
_cod_original_sg_symbol_H-M 'P 21/c'
_cod_database_code 4325064

loop_
_symmetry_equiv_pos_as_xyz
'x, y, z'
'-x, y+1/2, -z+1/2'
'-x, -y, -z'
'x, -y-1/2, z-1/2'

loop_
_atom_site_label
_atom_site_type_symbol
_atom_site_fract_x
_atom_site_fract_y
_atom_site_fract_z
_atom_site_U_iso_or_equiv
_atom_site_adp_type
_atom_site_occupancy
_atom_site_symmetry_multiplicity
_atom_site_calc_flag
_atom_site_refinement_flags
Cu1 Cu 0.33338(2) 0.49995(14) 0.83373(4) 0.01334(10) Uani 1 1 d .
Cu2 Cu 0.0000 0.5000 0.5000 0.0265(2) Uani 1 2 d S
C1A C 0.38446(13) 0.5155(9) 0.9845(2) 0.0120(13) Uani 1 1 d .
O1A O 0.37539(10) 0.5692(5) 0.9097(2) 0.0165(10) Uani 1 1 d .
C2A C 0.36259(16) 0.3849(8) 1.0217(3) 0.0137(13) Uani 1 1 d .
O2A O 0.27704(12) 0.2554(6) 0.8882(3) 0.0255(11) Uani 1 1 d .
H2A H 0.2668 0.2946 0.8452 0.038 Uiso 1 1 calc R
C3A C 0.37402(16) 0.3262(8) 1.0982(3) 0.0153(13) Uani 1 1 d .
H3A H 0.3591 0.2375 1.1204 0.018 Uiso 1 1 calc R
C4A C 0.40682(17) 0.3942(8) 1.1433(3) 0.0148(13) Uani 1 1 d .
C5A C 0.42666(14) 0.5255(9) 1.1079(3) 0.0150(14) Uani 1 1 d .
H5A H 0.4485 0.5755 1.1385 0.018 Uiso 1 1 calc R
C6A C 0.41734(16) 0.5894(8) 1.0320(3) 0.0126(13) Uani 1 1 d .
N21A N 0.31239(14) 0.3453(7) 0.9121(3) 0.0169(11) Uani 1 1 d .
C21A C 0.32704(17) 0.3075(9) 0.9822(3) 0.0191(15) Uani 1 1 d .
H21A H 0.3137 0.2222 1.0107 0.023 Uiso 1 1 calc R
C41A C 0.41960(16) 0.3251(9) 1.2271(3) 0.0178(14) Uani 1 1 d .
C42A C 0.38199(17) 0.3379(10) 1.2855(3) 0.0224(16) Uani 1 1 d .
H42A H 0.3892 0.2883 1.3381 0.034 Uiso 1 1 calc R
H42B H 0.3577 0.2825 1.2616 0.034 Uiso 1 1 calc R
H42C H 0.3750 0.4510 1.2942 0.034 Uiso 1 1 calc R
C43A C 0.45668(15) 0.4147(9) 1.2650(3) 0.0201(14) Uani 1 1 d .
H43A H 0.4495 0.5284 1.2705 0.030 Uiso 1 1 calc R
H43B H 0.4814 0.4034 1.2296 0.030 Uiso 1 1 calc R
H43C H 0.4629 0.3697 1.3191 0.030 Uiso 1 1 calc R
C44A C 0.43156(18) 0.1473(9) 1.2168(4) 0.0253(15) Uani 1 1 d .
H44A H 0.4556 0.1383 1.1794 0.038 Uiso 1 1 calc R
H44B H 0.4075 0.0883 1.1942 0.038 Uiso 1 1 calc R
H44C H 0.4392 0.1023 1.2703 0.038 Uiso 1 1 calc R
C61A C 0.44119(14) 0.7370(7) 1.0000(4) 0.0161(12) Uani 1 1 d .
C62A C 0.41071(17) 0.8759(9) 0.9824(3) 0.0208(15) Uani 1 1 d .
H62A H 0.3879 0.8381 0.9468 0.031 Uiso 1 1 calc R
H62B H 0.4259 0.9630 0.9552 0.031 Uiso 1 1 calc R
H62C H 0.3988 0.9150 1.0341 0.031 Uiso 1 1 calc R
C63A C 0.47297(18) 0.7998(10) 1.0627(3) 0.0270(17) Uani 1 1 d .
H63A H 0.4583 0.8258 1.1139 0.041 Uiso 1 1 calc R
H63B H 0.4866 0.8964 1.0412 0.041 Uiso 1 1 calc R
H63C H 0.4943 0.7176 1.0732 0.041 Uiso 1 1 calc R
C64A C 0.46672(16) 0.6909(9) 0.9227(3) 0.0235(16) Uani 1 1 d .
H64A H 0.4901 0.6206 0.9384 0.035 Uiso 1 1 calc R
H64B H 0.4779 0.7881 0.8970 0.035 Uiso 1 1 calc R
H64C H 0.4483 0.6348 0.8839 0.035 Uiso 1 1 calc R
C1B C 0.28241(14) 0.4831(8) 0.6839(3) 0.0171(13) Uani 1 1 d .
O1B O 0.29144(11) 0.4313(5) 0.7577(2) 0.0177(10) Uani 1 1 d .
O2B O 0.39011(12) 0.7433(6) 0.7790(2) 0.0221(11) Uani 1 1 d .
H2B H 0.3918 0.7466 0.8304 0.033 Uiso 1 1 calc R
C2B C 0.30418(18) 0.6132(9) 0.6481(3) 0.0196(14) Uani 1 1 d .
C3B C 0.29280(18) 0.6729(8) 0.5694(4) 0.0199(14) Uani 1 1 d .
H3B H 0.3080 0.7605 0.5469 0.024 Uiso 1 1 calc R
C4B C 0.25996(18) 0.6058(9) 0.5248(3) 0.0186(15) Uani 1 1 d .
C5B C 0.23994(15) 0.4747(9) 0.5596(3) 0.0182(14) Uani 1 1 d .
H5B H 0.2180 0.4254 0.5291 0.022 Uiso 1 1 calc R
C6B C 0.24977(17) 0.4100(8) 0.6360(3) 0.0178(13) Uani 1 1 d .
N21B N 0.35456(13) 0.6536(7) 0.7561(2) 0.0157(11) Uani 1 1 d .
C21B C 0.33998(16) 0.6914(8) 0.6863(3) 0.0162(13) Uani 1 1 d .
H21B H 0.3533 0.7761 0.6573 0.019 Uiso 1 1 calc R
C41B C 0.24780(18) 0.6752(9) 0.4412(4) 0.0218(14) Uani 1 1 d .
C42B C 0.2353(2) 0.8530(10) 0.4498(4) 0.0328(17) Uani 1 1 d .
H42D H 0.2115 0.8625 0.4877 0.049 Uiso 1 1 calc R
H42E H 0.2271 0.8954 0.3961 0.049 Uiso 1 1 calc R
H42F H 0.2592 0.9143 0.4711 0.049 Uiso 1 1 calc R
C43B C 0.21030(18) 0.5848(9) 0.4018(4) 0.0291(17) Uani 1 1 d .
H43D H 0.1851 0.5992 0.4356 0.044 Uiso 1 1 calc R
H43E H 0.2170 0.4704 0.3980 0.044 Uiso 1 1 calc R
H43F H 0.2051 0.6275 0.3468 0.044 Uiso 1 1 calc R
C44B C 0.28502(19) 0.6609(10) 0.3808(4) 0.0292(17) Uani 1 1 d .
H44D H 0.2774 0.7114 0.3287 0.044 Uiso 1 1 calc R
H44E H 0.2915 0.5475 0.3716 0.044 Uiso 1 1 calc R
H44F H 0.3098 0.7146 0.4039 0.044 Uiso 1 1 calc R
C61B C 0.22567(17) 0.2621(9) 0.6674(4) 0.0243(14) Uani 1 1 d .
C62B C 0.20041(19) 0.3086(9) 0.7443(4) 0.0299(18) Uani 1 1 d .
H62D H 0.1767 0.3772 0.7286 0.045 Uiso 1 1 calc R
H62E H 0.2187 0.3666 0.7825 0.045 Uiso 1 1 calc R
H62F H 0.1897 0.2115 0.7709 0.045 Uiso 1 1 calc R
C63B C 0.1937(2) 0.1993(11) 0.6040(4) 0.038(2) Uani 1 1 d .
H63D H 0.1727 0.2824 0.5928 0.058 Uiso 1 1 calc R
H63E H 0.1796 0.1038 0.6258 0.058 Uiso 1 1 calc R
H63F H 0.2084 0.1716 0.5532 0.058 Uiso 1 1 calc R
C64B C 0.2566(2) 0.1220(8) 0.6851(4) 0.0278(15) Uani 1 1 d .
H64D H 0.2406 0.0277 0.7030 0.042 Uiso 1 1 calc R
H64E H 0.2763 0.1538 0.7284 0.042 Uiso 1 1 calc R
H64F H 0.2723 0.0961 0.6352 0.042 Uiso 1 1 calc R
O1C O 0.04200(13) 0.5694(6) 0.5759(2) 0.0296(12) Uani 1 1 d .
C1C C 0.05170(18) 0.5166(10) 0.6529(3) 0.0279(15) Uani 1 1 d .
C2C C 0.02890(19) 0.3851(9) 0.6873(4) 0.0264(16) Uani 1 1 d .
O2C O -0.05637(14) 0.2553(7) 0.5546(3) 0.0370(13) Uani 1 1 d .
H2C H -0.0631 0.2787 0.5063 0.055 Uiso 1 1 calc R
C3C C 0.0408(2) 0.3280(10) 0.7644(4) 0.0307(17) Uani 1 1 d .
H3C H 0.0257 0.2400 0.7866 0.037 Uiso 1 1 calc R
C4C C 0.0730(2) 0.3912(9) 0.8097(4) 0.0256(16) Uani 1 1 d .
C5C C 0.09386(17) 0.5258(9) 0.7751(3) 0.0251(15) Uani 1 1 d .
H5C H 0.1159 0.5746 0.8056 0.030 Uiso 1 1 calc R
C6C C 0.08353(19) 0.5900(9) 0.6985(4) 0.0258(15) Uani 1 1 d .
N21C N -0.02206(15) 0.3452(7) 0.5777(3) 0.0259(13) Uani 1 1 d .
C21C C -0.0061(2) 0.3071(9) 0.6487(4) 0.0289(17) Uani 1 1 d .
H21C H -0.0188 0.2203 0.6772 0.035 Uiso 1 1 calc R
C41C C 0.08579(19) 0.3255(9) 0.8940(4) 0.0271(16) Uani 1 1 d .
C42C C 0.0985(2) 0.1489(10) 0.8834(4) 0.0379(18) Uani 1 1 d .
H42G H 0.1071 0.1048 0.9365 0.057 Uiso 1 1 calc R
H42H H 0.1221 0.1416 0.8448 0.057 Uiso 1 1 calc R
H42I H 0.0745 0.0879 0.8621 0.057 Uiso 1 1 calc R
C43C C 0.1234(2) 0.4140(10) 0.9308(4) 0.0341(17) Uani 1 1 d .
H43G H 0.1165 0.5279 0.9367 0.051 Uiso 1 1 calc R
H43H H 0.1478 0.4023 0.8946 0.051 Uiso 1 1 calc R
H43I H 0.1300 0.3687 0.9847 0.051 Uiso 1 1 calc R
C44C C 0.0490(2) 0.3369(10) 0.9522(4) 0.0338(17) Uani 1 1 d .
H44G H 0.0578 0.3008 1.0068 0.051 Uiso 1 1 calc R
H44H H 0.0260 0.2689 0.9324 0.051 Uiso 1 1 calc R
H44I H 0.0394 0.4483 0.9553 0.051 Uiso 1 1 calc R
C61C C 0.10806(18) 0.7343(9) 0.6661(4) 0.0276(15) Uani 1 1 d .
C62C C 0.1334(2) 0.6897(11) 0.5897(4) 0.0336(19) Uani 1 1 d .
H62G H 0.1152 0.6322 0.5511 0.050 Uiso 1 1 calc R
H62H H 0.1571 0.6210 0.6054 0.050 Uiso 1 1 calc R
H62I H 0.1441 0.7874 0.5637 0.050 Uiso 1 1 calc R
C63C C 0.1396(2) 0.7979(10) 0.7297(4) 0.0382(19) Uani 1 1 d .
H63G H 0.1548 0.8896 0.7068 0.057 Uiso 1 1 calc R
H63H H 0.1596 0.7130 0.7438 0.057 Uiso 1 1 calc R
H63I H 0.1244 0.8315 0.7790 0.057 Uiso 1 1 calc R
C64C C 0.0775(2) 0.8734(10) 0.6485(4) 0.0354(18) Uani 1 1 d .
H64G H 0.0551 0.8364 0.6116 0.053 Uiso 1 1 calc R
H64H H 0.0929 0.9618 0.6226 0.053 Uiso 1 1 calc R
H64I H 0.0650 0.9105 0.7000 0.053 Uiso 1 1 calc R

loop_
_atom_site_aniso_label
_atom_site_aniso_U_11
_atom_site_aniso_U_22
_atom_site_aniso_U_33
_atom_site_aniso_U_23
_atom_site_aniso_U_13
_atom_site_aniso_U_12
Cu1 0.01371(17) 0.0157(3) 0.01063(16) 0.0005(3) -0.0019(2) -0.0033(3)
Cu2 0.0318(5) 0.0156(6) 0.0321(4) 0.0007(6) -0.0022(6) -0.0037(6)
C1A 0.0105(19) 0.022(4) 0.003(2) 0.001(3) -0.0009(14) 0.002(3)
O1A 0.0142(17) 0.022(3) 0.0128(16) -0.0004(17) -0.0029(13) -0.0070(17)
C2A 0.015(2) 0.013(4) 0.014(3) -0.002(2) 0.0011(17) -0.010(2)
O2A 0.026(2) 0.026(3) 0.025(2) 0.005(2) -0.0093(16) -0.013(2)
C3A 0.019(3) 0.019(4) 0.008(2) 0.003(2) 0.0013(19) -0.005(3)
C4A 0.017(3) 0.019(4) 0.009(2) -0.002(2) -0.0003(18) -0.001(2)
C5A 0.010(2) 0.024(4) 0.011(2) 0.001(3) 0.0004(16) -0.004(3)
C6A 0.013(2) 0.017(4) 0.008(2) -0.003(2) 0.0012(17) -0.004(2)
N21A 0.016(2) 0.015(3) 0.020(2) -0.001(2) -0.0028(17) -0.007(2)
C21A 0.023(3) 0.025(4) 0.009(2) 0.005(2) 0.0004(19) 0.000(3)
C41A 0.014(2) 0.028(4) 0.011(2) 0.005(2) -0.0009(19) -0.002(3)
C42A 0.021(3) 0.037(5) 0.009(2) 0.004(3) 0.002(2) -0.007(3)
C43A 0.017(3) 0.033(4) 0.011(2) 0.006(2) -0.0108(19) -0.002(3)
C44A 0.030(3) 0.021(4) 0.025(3) 0.010(3) -0.004(2) -0.002(3)
C61A 0.019(2) 0.020(4) 0.010(2) 0.004(3) 0.001(2) -0.007(2)
C62A 0.025(3) 0.022(4) 0.015(3) 0.000(2) -0.005(2) -0.002(3)
C63A 0.033(3) 0.031(5) 0.017(3) 0.003(3) -0.013(2) -0.017(3)
C64A 0.009(2) 0.039(5) 0.022(3) 0.005(3) 0.001(2) -0.004(3)
C1B 0.013(2) 0.009(3) 0.029(3) -0.006(3) 0.0038(17) -0.006(3)
O1B 0.0199(18) 0.022(3) 0.0111(16) 0.0066(16) -0.0040(13) -0.0034(18)
O2B 0.0177(19) 0.030(3) 0.0185(19) 0.005(2) -0.0083(14) -0.016(2)
C2B 0.023(3) 0.024(4) 0.012(2) 0.001(2) -0.0053(19) 0.007(3)
C3B 0.017(3) 0.017(4) 0.025(3) 0.002(3) 0.002(2) -0.005(3)
C4B 0.017(3) 0.022(4) 0.017(3) 0.003(2) 0.0001(19) -0.001(3)
C5B 0.017(2) 0.016(4) 0.022(2) -0.003(3) -0.0027(18) -0.005(3)
C6B 0.016(3) 0.017(4) 0.020(3) 0.004(2) -0.004(2) -0.001(2)
N21B 0.016(2) 0.021(3) 0.010(2) -0.005(2) -0.0039(16) -0.004(2)
C21B 0.017(3) 0.013(4) 0.019(2) -0.003(2) 0.0017(19) -0.010(2)
C41B 0.023(3) 0.017(4) 0.025(3) 0.000(3) -0.002(2) -0.007(3)
C42B 0.036(4) 0.026(5) 0.036(3) 0.007(3) -0.004(3) 0.005(3)
C43B 0.029(3) 0.031(5) 0.028(3) 0.003(3) -0.003(2) -0.005(3)
C44B 0.027(3) 0.038(5) 0.022(3) 0.003(3) 0.005(2) -0.005(3)
C61B 0.027(3) 0.022(4) 0.024(3) 0.005(3) -0.004(2) -0.011(3)
C62B 0.024(3) 0.028(5) 0.037(4) 0.009(3) -0.001(3) -0.006(3)
C63B 0.039(4) 0.035(6) 0.041(4) 0.011(4) -0.015(3) -0.018(4)
C64B 0.041(3) 0.008(3) 0.035(4) 0.005(3) -0.007(3) 0.000(3)
O1C 0.040(2) 0.018(3) 0.031(2) 0.003(2) -0.0051(19) -0.007(2)
C1C 0.038(3) 0.019(4) 0.026(3) 0.007(3) -0.007(2) 0.007(3)
C2C 0.024(3) 0.020(4) 0.035(3) 0.001(3) -0.001(2) -0.002(3)
O2C 0.044(3) 0.037(4) 0.031(2) 0.005(2) -0.010(2) -0.020(3)
C3C 0.035(4) 0.019(5) 0.038(4) 0.006(3) -0.003(3) -0.002(3)
C4C 0.030(3) 0.016(4) 0.031(3) 0.003(3) -0.001(3) 0.002(3)
C5C 0.030(3) 0.016(4) 0.029(3) -0.003(3) -0.007(2) 0.005(3)
C6C 0.029(3) 0.016(4) 0.033(3) -0.001(3) 0.000(3) 0.001(3)
N21C 0.025(2) 0.016(4) 0.036(3) 0.003(2) -0.001(2) -0.007(2)
C21C 0.032(4) 0.020(4) 0.035(3) 0.006(3) 0.001(3) -0.001(3)
C41C 0.032(3) 0.023(4) 0.027(3) 0.007(3) -0.006(3) 0.003(3)
C42C 0.043(4) 0.027(5) 0.044(4) 0.005(3) -0.006(3) 0.000(4)
C43C 0.043(4) 0.027(5) 0.032(3) 0.008(3) -0.005(3) -0.004(3)
C44C 0.042(4) 0.026(5) 0.033(3) 0.005(3) -0.005(3) -0.002(3)
C61C 0.026(3) 0.021(4) 0.036(3) -0.001(3) -0.011(3) 0.001(3)
C62C 0.034(3) 0.038(6) 0.028(3) 0.007(3) 0.000(3) -0.004(3)
C63C 0.047(4) 0.026(5) 0.042(4) 0.013(3) -0.006(3) -0.017(4)
C64C 0.039(4) 0.027(5) 0.041(4) -0.001(3) 0.007(3) -0.011(3)

loop_
_atom_type_symbol
_atom_type_description
_atom_type_scat_dispersion_real
_atom_type_scat_dispersion_imag
_atom_type_scat_source
C C 0.0033 0.0016 'International Tables Vol C Tables 4.2.6.8 and 6.1.1.4'
H H 0.0000 0.0000 'International Tables Vol C Tables 4.2.6.8 and 6.1.1.4'
N N 0.0061 0.0033 'International Tables Vol C Tables 4.2.6.8 and 6.1.1.4'
O O 0.0106 0.0060 'International Tables Vol C Tables 4.2.6.8 and 6.1.1.4'
Cu Cu 0.3201 1.2651 'International Tables Vol C Tables 4.2.6.8 and 6.1.1.4'

loop_
_geom_angle_atom_site_label_1
_geom_angle_atom_site_label_2
_geom_angle_atom_site_label_3
_geom_angle
_geom_angle_site_symmetry_1
_geom_angle_site_symmetry_3
O1B Cu1 O1A 179.8(2) . .
O1B Cu1 N21B 90.90(17) . .
O1A Cu1 N21B 88.94(17) . .
O1B Cu1 N21A 89.40(18) . .
O1A Cu1 N21A 90.76(18) . .
N21B Cu1 N21A 179.7(2) . .
O1C Cu2 O1C 180.00(18) . 3_566
O1C Cu2 N21C 88.3(2) . 3_566
O1C Cu2 N21C 91.7(2) 3_566 3_566
O1C Cu2 N21C 91.7(2) . .
O1C Cu2 N21C 88.3(2) 3_566 .
N21C Cu2 N21C 180.0(3) 3_566 .
O1A C1A C2A 122.8(4) . .
O1A C1A C6A 120.4(5) . .
C2A C1A C6A 116.9(4) . .
C1A O1A Cu1 130.0(4) . .
C3A C2A C1A 121.6(5) . .
C3A C2A C21A 116.4(5) . .
C1A C2A C21A 122.0(4) . .
N21A O2A H2A 109.5 . .
C2A C3A C4A 121.7(6) . .
C2A C3A H3A 119.2 . .
C4A C3A H3A 119.2 . .
C5A C4A C3A 116.1(5) . .
C5A C4A C41A 123.1(5) . .
C3A C4A C41A 120.8(5) . .
C6A C5A C4A 125.5(5) . .
C6A C5A H5A 117.2 . .
C4A C5A H5A 117.2 . .
C5A C6A C1A 118.2(5) . .
C5A C6A C61A 120.6(5) . .
C1A C6A C61A 121.2(5) . .
C21A N21A O2A 114.1(5) . .
C21A N21A Cu1 129.3(4) . .
O2A N21A Cu1 116.6(3) . .
N21A C21A C2A 124.9(6) . .
N21A C21A H21A 117.6 . .
C2A C21A H21A 117.6 . .
C43A C41A C42A 108.3(5) . .
C43A C41A C44A 109.0(5) . .
C42A C41A C44A 109.1(5) . .
C43A C41A C4A 112.3(5) . .
C42A C41A C4A 108.8(4) . .
C44A C41A C4A 109.2(5) . .
C41A C42A H42A 109.5 . .
C41A C42A H42B 109.5 . .
H42A C42A H42B 109.5 . .
C41A C42A H42C 109.5 . .
H42A C42A H42C 109.5 . .
H42B C42A H42C 109.5 . .
C41A C43A H43A 109.5 . .
C41A C43A H43B 109.5 . .
H43A C43A H43B 109.5 . .
C41A C43A H43C 109.5 . .
H43A C43A H43C 109.5 . .
H43B C43A H43C 109.5 . .
C41A C44A H44A 109.5 . .
C41A C44A H44B 109.5 . .
H44A C44A H44B 109.5 . .
C41A C44A H44C 109.5 . .
H44A C44A H44C 109.5 . .
H44B C44A H44C 109.5 . .
C63A C61A C6A 111.9(5) . .
C63A C61A C62A 106.4(5) . .
C6A C61A C62A 110.9(4) . .
C63A C61A C64A 106.6(4) . .
C6A C61A C64A 109.6(5) . .
C62A C61A C64A 111.4(5) . .
C61A C62A H62A 109.5 . .
C61A C62A H62B 109.5 . .
H62A C62A H62B 109.5 . .
C61A C62A H62C 109.5 . .
H62A C62A H62C 109.5 . .
H62B C62A H62C 109.5 . .
C61A C63A H63A 109.5 . .
C61A C63A H63B 109.5 . .
H63A C63A H63B 109.5 . .
C61A C63A H63C 109.5 . .
H63A C63A H63C 109.5 . .
H63B C63A H63C 109.5 . .
C61A C64A H64A 109.5 . .
C61A C64A H64B 109.5 . .
H64A C64A H64B 109.5 . .
C61A C64A H64C 109.5 . .
H64A C64A H64C 109.5 . .
H64B C64A H64C 109.5 . .
O1B C1B C2B 121.8(5) . .
O1B C1B C6B 121.2(5) . .
C2B C1B C6B 117.1(5) . .
C1B O1B Cu1 130.6(4) . .
N21B O2B H2B 109.5 . .
C1B C2B C3B 121.2(5) . .
C1B C2B C21B 123.4(5) . .
C3B C2B C21B 115.4(6) . .
C4B C3B C2B 121.5(6) . .
C4B C3B H3B 119.3 . .
C2B C3B H3B 119.3 . .
C3B C4B C5B 116.5(5) . .
C3B C4B C41B 120.2(6) . .
C5B C4B C41B 123.2(5) . .
C4B C5B C6B 124.7(5) . .
C4B C5B H5B 117.6 . .
C6B C5B H5B 117.6 . .
C5B C6B C1B 119.0(6) . .
C5B C6B C61B 119.8(5) . .
C1B C6B C61B 121.2(5) . .
C21B N21B O2B 113.5(5) . .
C21B N21B Cu1 129.0(4) . .
O2B N21B Cu1 117.4(3) . .
N21B C21B C2B 124.0(5) . .
N21B C21B H21B 118.0 . .
C2B C21B H21B 118.0 . .
C4B C41B C42B 110.4(5) . .
C4B C41B C44B 110.3(5) . .
C42B C41B C44B 109.3(6) . .
C4B C41B C43B 112.3(5) . .
C42B C41B C43B 107.9(5) . .
C44B C41B C43B 106.5(5) . .
C41B C42B H42D 109.5 . .
C41B C42B H42E 109.5 . .
H42D C42B H42E 109.5 . .
C41B C42B H42F 109.5 . .
H42D C42B H42F 109.5 . .
H42E C42B H42F 109.5 . .
C41B C43B H43D 109.5 . .
C41B C43B H43E 109.5 . .
H43D C43B H43E 109.5 . .
C41B C43B H43F 109.5 . .
H43D C43B H43F 109.5 . .
H43E C43B H43F 109.5 . .
C41B C44B H44D 109.5 . .
C41B C44B H44E 109.5 . .
H44D C44B H44E 109.5 . .
C41B C44B H44F 109.5 . .
H44D C44B H44F 109.5 . .
H44E C44B H44F 109.5 . .
C62B C61B C6B 109.2(6) . .
C62B C61B C63B 106.8(5) . .
C6B C61B C63B 112.1(5) . .
C62B C61B C64B 111.5(5) . .
C6B C61B C64B 110.6(5) . .
C63B C61B C64B 106.5(6) . .
C61B C62B H62D 109.5 . .
C61B C62B H62E 109.5 . .
H62D C62B H62E 109.5 . .
C61B C62B H62F 109.5 . .
H62D C62B H62F 109.5 . .
H62E C62B H62F 109.5 . .
C61B C63B H63D 109.5 . .
C61B C63B H63E 109.5 . .
H63D C63B H63E 109.5 . .
C61B C63B H63F 109.5 . .
H63D C63B H63F 109.5 . .
H63E C63B H63F 109.5 . .
C61B C64B H64D 109.5 . .
C61B C64B H64E 109.5 . .
H64D C64B H64E 109.5 . .
C61B C64B H64F 109.5 . .
H64D C64B H64F 109.5 . .
H64E C64B H64F 109.5 . .
C1C O1C Cu2 131.0(4) . .
O1C C1C C6C 120.7(6) . .
O1C C1C C2C 119.6(6) . .
C6C C1C C2C 119.6(5) . .
C3C C2C C1C 118.6(6) . .
C3C C2C C21C 116.7(6) . .
C1C C2C C21C 124.7(6) . .
N21C O2C H2C 109.5 . .
C4C C3C C2C 123.9(7) . .
C4C C3C H3C 118.1 . .
C2C C3C H3C 118.1 . .
C3C C4C C5C 116.0(6) . .
C3C C4C C41C 123.0(6) . .
C5C C4C C41C 121.0(6) . .
C6C C5C C4C 123.3(6) . .
C6C C5C H5C 118.4 . .
C4C C5C H5C 118.4 . .
C1C C6C C5C 118.5(6) . .
C1C C6C C61C 122.0(6) . .
C5C C6C C61C 119.4(6) . .
C21C N21C O2C 114.7(5) . .
C21C N21C Cu2 127.1(4) . .
O2C N21C Cu2 118.0(4) . .
N21C C21C C2C 125.4(6) . .
N21C C21C H21C 117.3 . .
C2C C21C H21C 117.3 . .
C44C C41C C43C 109.1(6) . .
C44C C41C C4C 109.8(5) . .
C43C C41C C4C 112.7(6) . .
C44C C41C C42C 109.5(6) . .
C43C C41C C42C 107.6(6) . .
C4C C41C C42C 108.1(6) . .
C41C C42C H42G 109.5 . .
C41C C42C H42H 109.5 . .
H42G C42C H42H 109.5 . .
C41C C42C H42I 109.5 . .
H42G C42C H42I 109.5 . .
H42H C42C H42I 109.5 . .
C41C C43C H43G 109.5 . .
C41C C43C H43H 109.5 . .
H43G C43C H43H 109.5 . .
C41C C43C H43I 109.5 . .
H43G C43C H43I 109.5 . .
H43H C43C H43I 109.5 . .
C41C C44C H44G 109.5 . .
C41C C44C H44H 109.5 . .
H44G C44C H44H 109.5 . .
C41C C44C H44I 109.5 . .
H44G C44C H44I 109.5 . .
H44H C44C H44I 109.5 . .
C62C C61C C6C 111.0(6) . .
C62C C61C C63C 107.0(5) . .
C6C C61C C63C 111.7(5) . .
C62C C61C C64C 111.3(6) . .
C6C C61C C64C 109.7(5) . .
C63C C61C C64C 106.0(6) . .
C61C C62C H62G 109.5 . .
C61C C62C H62H 109.5 . .
H62G C62C H62H 109.5 . .
C61C C62C H62I 109.5 . .
H62G C62C H62I 109.5 . .
H62H C62C H62I 109.5 . .
C61C C63C H63G 109.5 . .
C61C C63C H63H 109.5 . .
H63G C63C H63H 109.5 . .
C61C C63C H63I 109.5 . .
H63G C63C H63I 109.5 . .
H63H C63C H63I 109.5 . .
C61C C64C H64G 109.5 . .
C61C C64C H64H 109.5 . .
H64G C64C H64H 109.5 . .
C61C C64C H64I 109.5 . .
H64G C64C H64I 109.5 . .
H64H C64C H64I 109.5 . .

loop_
_geom_bond_atom_site_label_1
_geom_bond_atom_site_label_2
_geom_bond_distance
_geom_bond_site_symmetry_2
Cu1 O1B 1.908(4) .
Cu1 O1A 1.910(4) .
Cu1 N21B 1.924(5) .
Cu1 N21A 1.935(5) .
Cu2 O1C 1.910(4) .
Cu2 O1C 1.910(4) 3_566
Cu2 N21C 1.941(5) 3_566
Cu2 N21C 1.941(5) .
C1A O1A 1.332(5) .
C1A C2A 1.427(8) .
C1A C6A 1.438(7) .
C2A C3A 1.390(7) .
C2A C21A 1.451(8) .
O2A N21A 1.405(6) .
O2A H2A 0.8400 .
C3A C4A 1.395(8) .
C3A H3A 0.9500 .
C4A C5A 1.390(9) .
C4A C41A 1.538(7) .
C5A C6A 1.380(7) .
C5A H5A 0.9500 .
C6A C61A 1.537(8) .
N21A C21A 1.274(7) .
C21A H21A 0.9500 .
C41A C43A 1.525(8) .
C41A C42A 1.532(7) .
C41A C44A 1.540(10) .
C42A H42A 0.9800 .
C42A H42B 0.9800 .
C42A H42C 0.9800 .
C43A H43A 0.9800 .
C43A H43B 0.9800 .
C43A H43C 0.9800 .
C44A H44A 0.9800 .
C44A H44B 0.9800 .
C44A H44C 0.9800 .
C61A C63A 1.529(8) .
C61A C62A 1.536(8) .
C61A C64A 1.548(7) .
C62A H62A 0.9800 .
C62A H62B 0.9800 .
C62A H62C 0.9800 .
C63A H63A 0.9800 .
C63A H63B 0.9800 .
C63A H63C 0.9800 .
C64A H64A 0.9800 .
C64A H64B 0.9800 .
C64A H64C 0.9800 .
C1B O1B 1.311(6) .
C1B C2B 1.413(9) .
C1B C6B 1.434(7) .
O2B N21B 1.405(6) .
O2B H2B 0.8400 .
C2B C3B 1.423(8) .
C2B C21B 1.451(8) .
C3B C4B 1.389(8) .
C3B H3B 0.9500 .
C4B C5B 1.387(9) .
C4B C41B 1.530(8) .
C5B C6B 1.393(8) .
C5B H5B 0.9500 .
C6B C61B 1.540(9) .
N21B C21B 1.269(7) .
C21B H21B 0.9500 .
C41B C42B 1.543(10) .
C41B C44B 1.544(8) .
C41B C43B 1.549(9) .
C42B H42D 0.9800 .
C42B H42E 0.9800 .
C42B H42F 0.9800 .
C43B H43D 0.9800 .
C43B H43E 0.9800 .
C43B H43F 0.9800 .
C44B H44D 0.9800 .
C44B H44E 0.9800 .
C44B H44F 0.9800 .
C61B C62B 1.540(9) .
C61B C63B 1.541(9) .
C61B C64B 1.553(9) .
C62B H62D 0.9800 .
C62B H62E 0.9800 .
C62B H62F 0.9800 .
C63B H63D 0.9800 .
C63B H63E 0.9800 .
C63B H63F 0.9800 .
C64B H64D 0.9800 .
C64B H64E 0.9800 .
C64B H64F 0.9800 .
O1C C1C 1.366(7) .
C1C C6C 1.395(9) .
C1C C2C 1.429(10) .
C2C C3C 1.397(9) .
C2C C21C 1.434(9) .
O2C N21C 1.375(7) .
O2C H2C 0.8400 .
C3C C4C 1.367(9) .
C3C H3C 0.9500 .
C4C C5C 1.421(10) .
C4C C41C 1.535(8) .
C5C C6C 1.400(8) .
C5C H5C 0.9500 .
C6C C61C 1.529(9) .
N21C C21C 1.303(8) .
C21C H21C 0.9500 .
C41C C44C 1.509(8) .
C41C C43C 1.525(9) .
C41C C42C 1.538(11) .
C42C H42G 0.9800 .
C42C H42H 0.9800 .
C42C H42I 0.9800 .
C43C H43G 0.9800 .
C43C H43H 0.9800 .
C43C H43I 0.9800 .
C44C H44G 0.9800 .
C44C H44H 0.9800 .
C44C H44I 0.9800 .
C61C C62C 1.528(9) .
C61C C63C 1.536(9) .
C61C C64C 1.540(10) .
C62C H62G 0.9800 .
C62C H62H 0.9800 .
C62C H62I 0.9800 .
C63C H63G 0.9800 .
C63C H63H 0.9800 .
C63C H63I 0.9800 .
C64C H64G 0.9800 .
C64C H64H 0.9800 .
C64C H64I 0.9800 .
